data_7007210
loop_
_publ_author_name
'Shi, Weifeng'
'Shafaei-Fallah, Maryam'
'Anson, Christopher E.'
'Rothenberger, Alexander'

_publ_section_title
;
 Polymeric arrangements of P-Se anions and a first insight into their
 reactivity.
;
_journal_issue 24
_journal_name_full 'Dalton transactions (Cambridge, England : 2003)'
_journal_page_first 2979
_journal_page_last 2983
_journal_paper_doi 10.1039/b601704e
_journal_year 2006
_chemical_formula_sum 'C28 H42 K2 O4 P2 Se6'
_chemical_formula_weight 1056.52
_chemical_name_systematic
;
?
;
_space_group_IT_number 14
_symmetry_cell_setting monoclinic
_symmetry_space_group_name_Hall '-P 2ybc'
_symmetry_space_group_name_H-M 'P 1 21/c 1'
_atom_sites_solution_hydrogens geom
_atom_sites_solution_primary direct
_atom_sites_solution_secondary difmap
_audit_creation_method SHELXL-97
_cell_angle_alpha 90.00
_cell_angle_beta 93.654(5)
_cell_angle_gamma 90.00
_cell_formula_units_Z 4
_cell_length_a 12.6326(7)
_cell_length_b 19.9940(10)
_cell_length_c 15.4290(10)
_cell_measurement_reflns_used 6290
_cell_measurement_temperature 150(2)
_cell_measurement_theta_max 50
_cell_measurement_theta_min 5
_cell_volume 3889.1(4)
_computing_cell_refinement 'kuma ccd'
_computing_data_collection 'kuma ccd'
_computing_data_reduction 'kuma ccd'
_computing_molecular_graphics 'SHELXL-97 (Sheldrick, 1997)'
_computing_publication_material 'SHELXL-97 (Sheldrick, 1997)'
_computing_structure_refinement 'SHELXL-97 (Sheldrick, 1997)'
_computing_structure_solution 'SHELXS-97 (Sheldrick, 1990)'
_diffrn_ambient_temperature 150(2)
_diffrn_detector_area_resol_mean 6.67
_diffrn_measured_fraction_theta_full 0.994
_diffrn_measured_fraction_theta_max 0.672
_diffrn_measurement_device_type 'stoe stadi 4'
_diffrn_measurement_method rotation
_diffrn_radiation_monochromator graphite
_diffrn_radiation_source 'fine-focus sealed tube'
_diffrn_radiation_type MoK\a
_diffrn_radiation_wavelength 0.71073
_diffrn_reflns_av_R_equivalents 0.0804
_diffrn_reflns_av_sigmaI/netI 0.0821
_diffrn_reflns_limit_h_max 12
_diffrn_reflns_limit_h_min -16
_diffrn_reflns_limit_k_max 25
_diffrn_reflns_limit_k_min -25
_diffrn_reflns_limit_l_max 19
_diffrn_reflns_limit_l_min -22
_diffrn_reflns_number 29272
_diffrn_reflns_theta_full 25.00
_diffrn_reflns_theta_max 31.84
_diffrn_reflns_theta_min 3.78
_exptl_absorpt_coefficient_mu 5.971
_exptl_absorpt_correction_type none
_exptl_crystal_colour yellow
_exptl_crystal_density_diffrn 1.804
_exptl_crystal_density_method 'not measured'
_exptl_crystal_description plate
_exptl_crystal_F_000 2056
_exptl_crystal_size_max 0.40
_exptl_crystal_size_mid 0.20
_exptl_crystal_size_min 0.20
_refine_diff_density_max 1.528
_refine_diff_density_min -1.221
_refine_diff_density_rms 0.279
_refine_ls_extinction_method none
_refine_ls_goodness_of_fit_ref 1.006
_refine_ls_hydrogen_treatment constr
_refine_ls_matrix_type full
_refine_ls_number_parameters 373
_refine_ls_number_reflns 8957
_refine_ls_number_restraints 30
_refine_ls_restrained_S_all 1.005
_refine_ls_R_factor_all 0.0898
_refine_ls_R_factor_gt 0.0519
_refine_ls_shift/su_max 0.001
_refine_ls_shift/su_mean 0.000
_refine_ls_structure_factor_coef Fsqd
_refine_ls_weighting_details 'calc w=1/[\s^2^(Fo^2^)+(0.0947P)^2^+0.0000P] where P=(Fo^2^+2Fc^2^)/3'
_refine_ls_weighting_scheme calc
_refine_ls_wR_factor_gt 0.1271
_refine_ls_wR_factor_ref 0.1743
_reflns_number_gt 5506
_reflns_number_total 8957
_reflns_threshold_expression >2sigma(I)
_cod_data_source_file b601704e.txt
_cod_data_source_block 3
_cod_original_sg_symbol_H-M P2(1)/c
_cod_database_code 7007210

loop_
_symmetry_equiv_pos_as_xyz
'x, y, z'
'-x, y+1/2, -z+1/2'
'-x, -y, -z'
'x, -y-1/2, z-1/2'

loop_
_atom_site_label
_atom_site_type_symbol
_atom_site_fract_x
_atom_site_fract_y
_atom_site_fract_z
_atom_site_U_iso_or_equiv
_atom_site_adp_type
_atom_site_occupancy
_atom_site_symmetry_multiplicity
_atom_site_calc_flag
_atom_site_refinement_flags
_atom_site_disorder_assembly
_atom_site_disorder_group
K1 K 0.07451(12) 0.47568(8) 0.12370(11) 0.0303(3) Uani 1 1 d . . .
K2 K 0.43091(11) 0.58981(8) -0.04810(10) 0.0298(3) Uani 1 1 d . . .
P1 P 0.10056(13) 0.64519(8) 0.02372(12) 0.0236(4) Uani 1 1 d . A .
P2 P 0.40975(13) 0.53917(9) 0.18405(12) 0.0246(4) Uani 1 1 d . A .
Se1 Se 0.16736(5) 0.57291(4) -0.05757(5) 0.02839(18) Uani 1 1 d . . .
Se2 Se -0.06273(5) 0.63462(4) 0.04745(5) 0.0335(2) Uani 1 1 d . . .
Se3 Se 0.16836(5) 0.64119(3) 0.16452(5) 0.02790(18) Uani 1 1 d . A .
Se4 Se 0.35227(5) 0.64610(3) 0.15659(5) 0.02724(18) Uani 1 1 d . A .
Se5 Se 0.33550(5) 0.46680(3) 0.10025(5) 0.02859(18) Uani 1 1 d . . .
Se6 Se 0.57505(5) 0.55634(4) 0.17435(6) 0.0367(2) Uani 1 1 d . . .
C1 C 0.1289(6) 0.7294(4) -0.0127(5) 0.0302(16) Uani 1 1 d . . .
C2 C 0.0692(7) 0.7826(4) 0.0142(6) 0.0408(19) Uani 1 1 d . A .
H2A H 0.0154 0.7758 0.0536 0.049 Uiso 1 1 calc R . .
C3 C 0.0890(8) 0.8445(4) -0.0168(7) 0.055(3) Uani 1 1 d . . .
H3A H 0.0472 0.8808 0.0012 0.067 Uiso 1 1 calc R A .
C4 C 0.1667(8) 0.8571(4) -0.0728(7) 0.053(3) Uani 1 1 d . A .
H4A H 0.1771 0.9011 -0.0940 0.064 Uiso 1 1 calc R . .
C5 C 0.2296(7) 0.8049(4) -0.0981(6) 0.046(2) Uani 1 1 d . . .
H5A H 0.2853 0.8127 -0.1354 0.055 Uiso 1 1 calc R A .
C6 C 0.2099(5) 0.7405(4) -0.0678(5) 0.0313(16) Uani 1 1 d . A .
H6A H 0.2521 0.7041 -0.0849 0.038 Uiso 1 1 calc R . .
C7 C 0.3769(5) 0.5253(4) 0.2970(5) 0.0291(15) Uani 1 1 d . . .
C8 C 0.3035(5) 0.4777(4) 0.3158(5) 0.0282(15) Uani 1 1 d . A .
H8A H 0.2654 0.4536 0.2708 0.034 Uiso 1 1 calc R . .
C9 C 0.2868(6) 0.4658(4) 0.4031(5) 0.0397(19) Uani 1 1 d . . .
H9A H 0.2373 0.4324 0.4172 0.048 Uiso 1 1 calc R A .
C10 C 0.3388(6) 0.5004(4) 0.4688(5) 0.0386(18) Uani 1 1 d . A .
H10A H 0.3258 0.4916 0.5277 0.046 Uiso 1 1 calc R . .
C11 C 0.4119(6) 0.5492(4) 0.4474(5) 0.0405(19) Uani 1 1 d . . .
H11A H 0.4494 0.5739 0.4921 0.049 Uiso 1 1 calc R A .
C12 C 0.4297(6) 0.5615(4) 0.3623(5) 0.0339(16) Uani 1 1 d . A .
H12A H 0.4786 0.5953 0.3482 0.041 Uiso 1 1 calc R . .
O1 O -0.0364(5) 0.5101(3) 0.2628(4) 0.0615(18) Uani 1 1 d . A .
C13 C -0.0257(11) 0.4866(9) 0.3457(8) 0.118(6) Uani 1 1 d . . .
H13A H 0.0388 0.5061 0.3756 0.142 Uiso 1 1 calc R A .
H13B H -0.0171 0.4374 0.3448 0.142 Uiso 1 1 calc R . .
C14 C -0.1153(8) 0.5032(7) 0.3923(7) 0.074(3) Uani 1 1 d . A .
H14A H -0.0931 0.5189 0.4516 0.089 Uiso 1 1 calc R . .
H14B H -0.1625 0.4640 0.3967 0.089 Uiso 1 1 calc R . .
C15 C -0.1683(10) 0.5561(6) 0.3424(7) 0.079(4) Uani 1 1 d . . .
H15A H -0.1439 0.6007 0.3632 0.095 Uiso 1 1 calc R A .
H15B H -0.2462 0.5532 0.3453 0.095 Uiso 1 1 calc R . .
C16 C -0.1370(11) 0.5433(8) 0.2550(7) 0.119(7) Uani 1 1 d . A .
H16A H -0.1903 0.5147 0.2231 0.143 Uiso 1 1 calc R . .
H16B H -0.1311 0.5859 0.2229 0.143 Uiso 1 1 calc R . .
O2 O 0.1122(11) 0.3590(6) 0.2254(13) 0.0424(18) Uiso 0.50 1 d PD A 1
C17 C 0.0213(10) 0.3147(7) 0.2286(12) 0.036(4) Uiso 0.50 1 d PD A 1
H17A H -0.0362 0.3293 0.1862 0.043 Uiso 0.50 1 calc PR A 1
H17B H -0.0060 0.3153 0.2873 0.043 Uiso 0.50 1 calc PR A 1
C18 C 0.0573(12) 0.2461(7) 0.2070(13) 0.044(4) Uiso 0.50 1 d PD A 1
H18A H 0.0567 0.2390 0.1434 0.053 Uiso 0.50 1 calc PR A 1
H18B H 0.0137 0.2112 0.2332 0.053 Uiso 0.50 1 calc PR A 1
C19 C 0.1693(10) 0.2478(6) 0.2485(11) 0.034(3) Uiso 0.50 1 d PD A 1
H19A H 0.1701 0.2332 0.3099 0.041 Uiso 0.50 1 calc PR A 1
H19B H 0.2162 0.2179 0.2171 0.041 Uiso 0.50 1 calc PR A 1
C20 C 0.2055(11) 0.3188(7) 0.2429(15) 0.046(5) Uiso 0.50 1 d PD A 1
H20A H 0.2431 0.3327 0.2982 0.056 Uiso 0.50 1 calc PR A 1
H20B H 0.2543 0.3239 0.1956 0.056 Uiso 0.50 1 calc PR A 1
O2A O 0.1182(12) 0.3678(6) 0.2356(13) 0.0424(18) Uiso 0.50 1 d PD A 2
C17A C 0.0254(14) 0.3323(9) 0.2569(17) 0.066(7) Uiso 0.50 1 d PD A 2
H17C H -0.0375 0.3522 0.2251 0.079 Uiso 0.50 1 calc PR A 2
H17D H 0.0161 0.3367 0.3198 0.079 Uiso 0.50 1 calc PR A 2
C18A C 0.0329(13) 0.2594(8) 0.2338(15) 0.054(5) Uiso 0.50 1 d PD A 2
H18C H 0.0287 0.2308 0.2859 0.065 Uiso 0.50 1 calc PR A 2
H18D H -0.0244 0.2465 0.1903 0.065 Uiso 0.50 1 calc PR A 2
C19A C 0.1378(16) 0.2540(10) 0.1978(18) 0.088(8) Uiso 0.50 1 d PD A 2
H19C H 0.1294 0.2426 0.1353 0.105 Uiso 0.50 1 calc PR A 2
H19D H 0.1797 0.2181 0.2281 0.105 Uiso 0.50 1 calc PR A 2
C20A C 0.1943(12) 0.3197(8) 0.2096(15) 0.047(5) Uiso 0.50 1 d PD A 2
H20C H 0.2533 0.3157 0.2547 0.056 Uiso 0.50 1 calc PR A 2
H20D H 0.2238 0.3337 0.1546 0.056 Uiso 0.50 1 calc PR A 2
O3 O 0.3882(4) 0.6636(3) -0.1981(3) 0.0381(13) Uani 1 1 d . A .
C21 C 0.3004(7) 0.6561(5) -0.2601(6) 0.054(2) Uani 1 1 d . . .
H21A H 0.2588 0.6980 -0.2642 0.064 Uiso 1 1 calc R A .
H21B H 0.2534 0.6198 -0.2417 0.064 Uiso 1 1 calc R . .
C22 C 0.3389(9) 0.6403(8) -0.3431(8) 0.098(5) Uani 1 1 d . A .
H22A H 0.3164 0.6748 -0.3865 0.118 Uiso 1 1 calc R . .
H22B H 0.3117 0.5963 -0.3637 0.118 Uiso 1 1 calc R . .
C23 C 0.4586(9) 0.6388(8) -0.3290(7) 0.094(5) Uani 1 1 d . . .
H23A H 0.4850 0.5922 -0.3279 0.113 Uiso 1 1 calc R A .
H23B H 0.4919 0.6634 -0.3759 0.113 Uiso 1 1 calc R . .
C24 C 0.4825(7) 0.6707(6) -0.2466(6) 0.055(3) Uani 1 1 d . A .
H24A H 0.4993 0.7186 -0.2549 0.066 Uiso 1 1 calc R . .
H24B H 0.5441 0.6489 -0.2153 0.066 Uiso 1 1 calc R . .
O4 O 0.5504(4) 0.7018(3) -0.0224(4) 0.0537(16) Uani 1 1 d D A .
C25 C 0.5234(6) 0.7689(4) -0.0481(7) 0.057(3) Uani 1 1 d D . .
H25A H 0.4774 0.7894 -0.0059 0.069 Uiso 1 1 calc R A .
H25B H 0.4846 0.7689 -0.1060 0.069 Uiso 1 1 calc R . .
C26 C 0.6233(7) 0.8073(5) -0.0513(8) 0.071(3) Uani 1 1 d D A .
H26A H 0.6131 0.8546 -0.0350 0.085 Uiso 1 1 calc R . .
H26B H 0.6510 0.8054 -0.1099 0.085 Uiso 1 1 calc R . .
C27 C 0.6971(7) 0.7716(5) 0.0151(8) 0.068(3) Uani 1 1 d D . .
H27A H 0.7689 0.7672 -0.0066 0.082 Uiso 1 1 calc R A .
H27B H 0.7028 0.7969 0.0704 0.082 Uiso 1 1 calc R . .
C28 C 0.6496(7) 0.7043(5) 0.0283(8) 0.073(3) Uani 1 1 d D A .
H28A H 0.6977 0.6689 0.0093 0.087 Uiso 1 1 calc R . .
H28B H 0.6379 0.6973 0.0905 0.087 Uiso 1 1 calc R . .

loop_
_atom_site_aniso_label
_atom_site_aniso_U_11
_atom_site_aniso_U_22
_atom_site_aniso_U_33
_atom_site_aniso_U_23
_atom_site_aniso_U_13
_atom_site_aniso_U_12
K1 0.0262(7) 0.0318(8) 0.0332(9) 0.0021(7) 0.0046(6) -0.0037(6)
K2 0.0258(7) 0.0328(8) 0.0312(8) 0.0029(7) 0.0061(6) 0.0015(6)
P1 0.0232(8) 0.0215(9) 0.0261(9) 0.0001(7) 0.0017(7) 0.0005(6)
P2 0.0223(8) 0.0239(9) 0.0278(9) 0.0002(7) 0.0024(7) 0.0013(7)
Se1 0.0240(3) 0.0286(4) 0.0328(4) -0.0039(3) 0.0033(3) 0.0002(3)
Se2 0.0248(4) 0.0370(4) 0.0393(4) 0.0001(3) 0.0076(3) 0.0011(3)
Se3 0.0304(4) 0.0288(4) 0.0247(4) 0.0002(3) 0.0033(3) 0.0042(3)
Se4 0.0305(4) 0.0212(3) 0.0298(4) 0.0008(3) 0.0001(3) -0.0012(3)
Se5 0.0255(3) 0.0281(4) 0.0323(4) -0.0053(3) 0.0028(3) 0.0010(3)
Se6 0.0233(4) 0.0434(5) 0.0438(5) -0.0007(4) 0.0056(3) -0.0045(3)
C1 0.037(4) 0.028(4) 0.026(4) 0.000(3) 0.001(3) -0.008(3)
C2 0.049(5) 0.032(4) 0.041(5) -0.005(4) 0.001(4) 0.009(4)
C3 0.061(6) 0.031(5) 0.075(7) -0.005(5) 0.009(5) 0.002(4)
C4 0.075(6) 0.021(4) 0.061(6) 0.011(4) -0.015(5) -0.012(4)
C5 0.047(5) 0.041(5) 0.048(5) 0.011(4) -0.003(4) -0.015(4)
C6 0.025(3) 0.038(4) 0.031(4) 0.001(3) -0.004(3) -0.005(3)
C7 0.028(3) 0.032(4) 0.028(4) 0.005(3) 0.004(3) 0.008(3)
C8 0.025(3) 0.035(4) 0.025(4) 0.004(3) 0.003(3) -0.003(3)
C9 0.042(4) 0.036(4) 0.042(5) 0.013(4) 0.012(4) 0.007(3)
C10 0.044(4) 0.043(5) 0.030(4) -0.001(4) 0.015(4) 0.008(4)
C11 0.046(4) 0.045(5) 0.030(4) -0.009(4) -0.001(4) 0.008(4)
C12 0.037(4) 0.032(4) 0.033(4) -0.002(3) 0.003(3) 0.005(3)
O1 0.067(4) 0.068(4) 0.052(4) 0.011(3) 0.026(3) 0.022(3)
C13 0.121(11) 0.189(16) 0.048(7) 0.015(9) 0.023(7) 0.104(11)
C14 0.061(6) 0.113(10) 0.050(6) 0.014(6) 0.012(5) 0.023(6)
C15 0.096(8) 0.100(9) 0.044(6) 0.017(6) 0.027(6) 0.058(7)
C16 0.132(11) 0.182(15) 0.048(7) 0.039(8) 0.036(8) 0.115(11)
O3 0.033(3) 0.056(3) 0.026(3) -0.002(2) 0.005(2) 0.007(2)
C21 0.044(5) 0.082(7) 0.035(5) 0.005(5) 0.000(4) 0.000(5)
C22 0.078(8) 0.169(15) 0.045(7) -0.043(8) -0.007(6) -0.002(8)
C23 0.083(8) 0.168(14) 0.031(5) -0.012(7) 0.007(6) 0.058(8)
C24 0.039(5) 0.095(8) 0.031(4) 0.009(5) 0.000(4) 0.004(5)
O4 0.044(3) 0.042(3) 0.073(5) 0.003(3) -0.014(3) -0.010(3)
C25 0.041(5) 0.049(5) 0.082(7) -0.025(5) 0.000(5) 0.006(4)
C26 0.045(5) 0.045(6) 0.120(10) 0.010(6) -0.002(6) 0.002(4)
C27 0.056(6) 0.050(6) 0.095(9) 0.007(6) -0.017(6) -0.012(5)
C28 0.055(6) 0.059(7) 0.101(9) 0.022(6) -0.022(6) -0.015(5)

loop_
_atom_type_symbol
_atom_type_description
_atom_type_scat_dispersion_real
_atom_type_scat_dispersion_imag
_atom_type_scat_source
C C 0.0033 0.0016 'International Tables Vol C Tables 4.2.6.8 and 6.1.1.4'
H H 0.0000 0.0000 'International Tables Vol C Tables 4.2.6.8 and 6.1.1.4'
O O 0.0106 0.0060 'International Tables Vol C Tables 4.2.6.8 and 6.1.1.4'
P P 0.1023 0.0942 'International Tables Vol C Tables 4.2.6.8 and 6.1.1.4'
K K 0.2009 0.2494 'International Tables Vol C Tables 4.2.6.8 and 6.1.1.4'
Se Se -0.0929 2.2259 'International Tables Vol C Tables 4.2.6.8 and 6.1.1.4'

loop_
_geom_angle_atom_site_label_1
_geom_angle_atom_site_label_2
_geom_angle_atom_site_label_3
_geom_angle
_geom_angle_site_symmetry_1
_geom_angle_site_symmetry_3
_geom_angle_publ_flag
O1 K1 O2A 78.4(4) . . ?
O1 K1 O2 81.2(4) . . ?
O2A K1 O2 4.9(7) . . ?
O1 K1 Se1 78.79(16) . 3_565 ?
O2A K1 Se1 96.1(3) . 3_565 ?
O2 K1 Se1 92.8(3) . 3_565 ?
O1 K1 Se5 131.19(17) . . ?
O2A K1 Se5 82.5(3) . . ?
O2 K1 Se5 83.4(3) . . ?
Se1 K1 Se5 148.14(6) 3_565 . ?
O1 K1 Se2 140.16(17) . 3_565 ?
O2A K1 Se2 88.6(4) . 3_565 ?
O2 K1 Se2 84.0(4) . 3_565 ?
Se1 K1 Se2 65.18(3) 3_565 3_565 ?
Se5 K1 Se2 82.96(4) . 3_565 ?
O1 K1 Se3 78.95(16) . . ?
O2A K1 Se3 123.9(3) . . ?
O2 K1 Se3 128.7(3) . . ?
Se1 K1 Se3 128.25(5) 3_565 . ?
Se5 K1 Se3 75.46(3) . . ?
Se2 K1 Se3 136.94(5) 3_565 . ?
O1 K1 Se1 132.37(15) . . ?
O2A K1 Se1 145.2(3) . . ?
O2 K1 Se1 144.1(3) . . ?
Se1 K1 Se1 104.79(4) 3_565 . ?
Se5 K1 Se1 65.13(3) . . ?
Se2 K1 Se1 75.76(4) 3_565 . ?
Se3 K1 Se1 61.43(3) . . ?
O1 K1 P1 99.16(15) . . ?
O2A K1 P1 158.9(3) . . ?
O2 K1 P1 163.0(3) . . ?
Se1 K1 P1 104.03(5) 3_565 . ?
Se5 K1 P1 83.71(4) . . ?
Se2 K1 P1 105.35(5) 3_565 . ?
Se3 K1 P1 36.35(3) . . ?
Se1 K1 P1 33.29(3) . . ?
O1 K1 Se2 77.53(14) . . ?
O2A K1 Se2 155.7(3) . . ?
O2 K1 Se2 157.4(3) . . ?
Se1 K1 Se2 75.75(4) 3_565 . ?
Se5 K1 Se2 116.60(4) . . ?
Se2 K1 Se2 107.73(4) 3_565 . ?
Se3 K1 Se2 54.05(3) . . ?
Se1 K1 Se2 58.50(3) . . ?
P1 K1 Se2 32.88(3) . . ?
O1 K1 K1 115.35(16) . 3_565 ?
O2A K1 K1 142.0(4) . 3_565 ?
O2 K1 K1 137.1(4) . 3_565 ?
Se1 K1 K1 56.18(4) 3_565 3_565 ?
Se5 K1 K1 107.31(6) . 3_565 ?
Se2 K1 K1 57.51(4) 3_565 3_565 ?
Se3 K1 K1 93.99(5) . 3_565 ?
Se1 K1 K1 48.61(3) . 3_565 ?
P1 K1 K1 57.99(4) . 3_565 ?
Se2 K1 K1 50.22(3) . 3_565 ?
O4 K2 O3 76.07(18) . . ?
O4 K2 Se5 79.73(14) . 3_665 ?
O3 K2 Se5 96.22(11) . 3_665 ?
O4 K2 Se1 129.26(14) . . ?
O3 K2 Se1 82.93(11) . . ?
Se5 K2 Se1 148.98(6) 3_665 . ?
O4 K2 Se6 139.44(15) . 3_665 ?
O3 K2 Se6 89.07(12) . 3_665 ?
Se5 K2 Se6 64.41(3) 3_665 3_665 ?
Se1 K2 Se6 84.58(4) . 3_665 ?
O4 K2 Se4 78.07(15) . . ?
O3 K2 Se4 121.57(12) . . ?
Se5 K2 Se4 128.97(5) 3_665 . ?
Se1 K2 Se4 74.73(3) . . ?
Se6 K2 Se4 139.43(5) 3_665 . ?
O4 K2 Se5 132.27(15) . . ?
O3 K2 Se5 146.73(12) . . ?
Se5 K2 Se5 105.04(4) 3_665 . ?
Se1 K2 Se5 65.65(3) . . ?
Se6 K2 Se5 77.81(4) 3_665 . ?
Se4 K2 Se5 61.96(3) . . ?
O4 K2 P2 98.98(15) . . ?
O3 K2 P2 157.05(12) . . ?
Se5 K2 P2 105.02(5) 3_665 . ?
Se1 K2 P2 83.27(4) . . ?
Se6 K2 P2 107.76(5) 3_665 . ?
Se4 K2 P2 36.41(3) . . ?
Se5 K2 P2 33.38(3) . . ?
O4 K2 Se6 77.63(14) . . ?
O3 K2 Se6 153.64(12) . . ?
Se5 K2 Se6 77.18(3) 3_665 . ?
Se1 K2 Se6 115.85(4) . . ?
Se6 K2 Se6 110.06(4) 3_665 . ?
Se4 K2 Se6 53.44(3) . . ?
Se5 K2 Se6 58.28(3) . . ?
P2 K2 Se6 32.59(3) . . ?
O4 K2 K2 115.90(14) . 3_665 ?
O3 K2 K2 143.28(13) . 3_665 ?
Se5 K2 K2 55.87(3) 3_665 3_665 ?
Se1 K2 K2 108.54(6) . 3_665 ?
Se6 K2 K2 58.71(4) 3_665 3_665 ?
Se4 K2 K2 95.15(5) . 3_665 ?
Se5 K2 K2 49.17(3) . 3_665 ?
P2 K2 K2 59.15(4) . 3_665 ?
Se6 K2 K2 51.36(4) . 3_665 ?
C1 P1 Se1 110.7(2) . . ?
C1 P1 Se2 110.9(2) . . ?
Se1 P1 Se2 117.39(8) . . ?
C1 P1 Se3 104.9(2) . . ?
Se1 P1 Se3 113.50(8) . . ?
Se2 P1 Se3 98.14(8) . . ?
C1 P1 K1 171.6(2) . . ?
Se1 P1 K1 71.11(5) . . ?
Se2 P1 K1 74.21(6) . . ?
Se3 P1 K1 67.32(5) . . ?
C7 P2 Se5 110.9(2) . . ?
C7 P2 Se6 111.9(2) . . ?
Se5 P2 Se6 117.69(9) . . ?
C7 P2 Se4 103.2(2) . . ?
Se5 P2 Se4 113.70(8) . . ?
Se6 P2 Se4 97.89(7) . . ?
C7 P2 K2 168.8(2) . . ?
Se5 P2 K2 69.95(6) . . ?
Se6 P2 K2 76.08(6) . . ?
Se4 P2 K2 67.16(5) . . ?
P1 Se1 K1 89.31(6) . 3_565 ?
P1 Se1 K2 109.75(6) . . ?
K1 Se1 K2 160.47(5) 3_565 . ?
P1 Se1 K1 75.60(6) . . ?
K1 Se1 K1 75.21(4) 3_565 . ?
K2 Se1 K1 112.79(4) . . ?
P1 Se2 K1 85.78(6) . 3_565 ?
P1 Se2 K1 72.90(5) . . ?
K1 Se2 K1 72.27(4) 3_565 . ?
P1 Se3 Se4 105.21(5) . . ?
P1 Se3 K1 76.34(5) . . ?
Se4 Se3 K1 110.55(4) . . ?
P2 Se4 Se3 104.82(5) . . ?
P2 Se4 K2 76.43(6) . . ?
Se3 Se4 K2 111.62(4) . . ?
P2 Se5 K2 90.86(6) . 3_665 ?
P2 Se5 K1 107.38(6) . . ?
K2 Se5 K1 161.00(4) 3_665 . ?
P2 Se5 K2 76.68(6) . . ?
K2 Se5 K2 74.96(4) 3_665 . ?
K1 Se5 K2 113.75(4) . . ?
P2 Se6 K2 85.32(6) . 3_665 ?
P2 Se6 K2 71.33(6) . . ?
K2 Se6 K2 69.94(4) 3_665 . ?
C2 C1 C6 119.9(7) . . ?
C2 C1 P1 119.8(6) . . ?
C6 C1 P1 120.3(6) . . ?
C3 C2 C1 118.6(8) . . ?
C2 C3 C4 123.1(9) . . ?
C3 C4 C5 119.0(8) . . ?
C4 C5 C6 118.9(8) . . ?
C1 C6 C5 120.4(7) . . ?
C8 C7 C12 120.9(7) . . ?
C8 C7 P2 120.1(6) . . ?
C12 C7 P2 119.0(6) . . ?
C7 C8 C9 117.8(7) . . ?
C10 C9 C8 122.4(7) . . ?
C9 C10 C11 118.3(7) . . ?
C12 C11 C10 120.3(8) . . ?
C11 C12 C7 120.3(7) . . ?
C13 O1 C16 105.9(8) . . ?
C13 O1 K1 128.9(6) . . ?
C16 O1 K1 123.2(6) . . ?
O1 C13 C14 111.1(9) . . ?
C13 C14 C15 105.0(9) . . ?
C14 C15 C16 102.8(9) . . ?
O1 C16 C15 107.2(9) . . ?
C20 O2 C17 107.0(10) . . ?
C20 O2 K1 132.1(11) . . ?
C17 O2 K1 114.6(10) . . ?
O2 C17 C18 107.6(10) . . ?
C17 C18 C19 100.0(10) . . ?
C20 C19 C18 106.0(11) . . ?
O2 C20 C19 107.0(10) . . ?
C17A O2A C20A 107.9(11) . . ?
C17A O2A K1 113.2(13) . . ?
C20A O2A K1 117.0(13) . . ?
O2A C17A C18A 111.2(12) . . ?
C19A C18A C17A 103.4(12) . . ?
C18A C19A C20A 108.7(12) . . ?
O2A C20A C19A 107.4(11) . . ?
C21 O3 C24 107.1(6) . . ?
C21 O3 K2 127.3(5) . . ?
C24 O3 K2 111.1(4) . . ?
O3 C21 C22 109.1(8) . . ?
C21 C22 C23 105.6(9) . . ?
C24 C23 C22 105.6(8) . . ?
C23 C24 O3 106.2(8) . . ?
C25 O4 C28 107.6(6) . . ?
C25 O4 K2 127.7(5) . . ?
C28 O4 K2 124.5(5) . . ?
O4 C25 C26 107.8(7) . . ?
C25 C26 C27 102.8(8) . . ?
C28 C27 C26 106.2(7) . . ?
O4 C28 C27 107.6(7) . . ?

loop_
_geom_bond_atom_site_label_1
_geom_bond_atom_site_label_2
_geom_bond_distance
_geom_bond_site_symmetry_2
_geom_bond_publ_flag
K1 O1 2.726(6) . ?
K1 O2A 2.796(17) . ?
K1 O2 2.834(16) . ?
K1 Se1 3.3051(16) 3_565 ?
K1 Se5 3.3443(16) . ?
K1 Se2 3.4365(18) 3_565 ?
K1 Se3 3.5577(17) . ?
K1 Se1 3.6599(17) . ?
K1 P1 3.747(2) . ?
K1 Se2 3.7720(17) . ?
K1 K1 4.260(3) 3_565 ?
K2 O4 2.716(6) . ?
K2 O3 2.769(6) . ?
K2 Se5 3.3074(16) 3_665 ?
K2 Se1 3.3403(16) . ?
K2 Se6 3.5099(18) 3_665 ?
K2 Se4 3.5535(17) . ?
K2 Se5 3.6183(17) . ?
K2 P2 3.748(2) . ?
K2 Se6 3.8402(18) . ?
K2 K2 4.221(3) 3_665 ?
P1 C1 1.818(7) . ?
P1 Se1 2.1233(19) . ?
P1 Se2 2.1283(18) . ?
P1 Se3 2.285(2) . ?
P2 C7 1.839(7) . ?
P2 Se5 2.1192(19) . ?
P2 Se6 2.1309(18) . ?
P2 Se4 2.2889(18) . ?
Se1 K1 3.3051(16) 3_565 ?
Se2 K1 3.4365(18) 3_565 ?
Se3 Se4 2.3364(10) . ?
Se5 K2 3.3073(16) 3_665 ?
Se6 K2 3.5099(18) 3_665 ?
C1 C2 1.382(10) . ?
C1 C6 1.388(10) . ?
C2 C3 1.356(12) . ?
C3 C4 1.372(13) . ?
C4 C5 1.383(13) . ?
C5 C6 1.398(10) . ?
C7 C8 1.371(9) . ?
C7 C12 1.378(10) . ?
C8 C9 1.398(10) . ?
C9 C10 1.360(12) . ?
C10 C11 1.397(12) . ?
C11 C12 1.368(11) . ?
O1 C13 1.361(13) . ?
O1 C16 1.432(12) . ?
C13 C14 1.418(14) . ?
C14 C15 1.447(14) . ?
C15 C16 1.452(14) . ?
O2 C20 1.438(14) . ?
O2 C17 1.453(13) . ?
C17 C18 1.490(16) . ?
C18 C19 1.516(15) . ?
C19 C20 1.496(15) . ?
O2A C17A 1.426(14) . ?
O2A C20A 1.434(14) . ?
C17A C18A 1.504(17) . ?
C18A C19A 1.474(16) . ?
C19A C20A 1.501(16) . ?
O3 C21 1.426(10) . ?
O3 C24 1.454(9) . ?
C21 C22 1.433(14) . ?
C22 C23 1.515(16) . ?
C23 C24 1.437(14) . ?
O4 C25 1.433(9) . ?
O4 C28 1.435(9) . ?
C25 C26 1.481(11) . ?
C26 C27 1.519(12) . ?
C27 C28 1.492(11) . ?
